data_7110877
loop_
_publ_author_name
'Roessler, Beatrice'
'Kleinhenz, Sven'
'Seppelt, Konrad'

_publ_section_title
;
 Pentamethylmolybdenum
;
_journal_issue 12
_journal_name_full 'Chemical Communications'
_journal_page_first 1039
_journal_paper_doi 10.1039/b000987n
_journal_year 2000
_chemical_formula_moiety C~5~H~15~Mo
_chemical_formula_sum 'C5 H15 Mo'
_chemical_formula_weight 171.11
_chemical_name_common Pentamethylmolybdenum(V)
_chemical_name_systematic
; 
 Pentamethylmolybdenum(V) 
;
_space_group_IT_number 79
_symmetry_cell_setting tetragonal
_symmetry_space_group_name_Hall 'I 4'
_symmetry_space_group_name_H-M 'I 4'
_atom_sites_solution_hydrogens geom
_atom_sites_solution_primary direct
_atom_sites_solution_secondary difmap
_audit_creation_method SHELXL-97
_cell_angle_alpha 90.00
_cell_angle_beta 90.00
_cell_angle_gamma 90.00
_cell_formula_units_Z 2
_cell_length_a 7.680(2)
_cell_length_b 7.680(2)
_cell_length_c 6.490(2)
_cell_measurement_reflns_used 25
_cell_measurement_temperature 130
_cell_measurement_theta_max 21
_cell_measurement_theta_min 20
_cell_volume 382.80(18)
_computing_cell_refinement 'Enraf-Nonius CAD4'
_computing_data_collection 'Enraf-Nonius CAD4'
_computing_data_reduction 'Molen Delft Instruments'
_computing_molecular_graphics 'XPMA, ZORTEP'
_computing_publication_material SHELXL-97
_computing_structure_refinement 'SHELXL-97 (Sheldrick, 1997)'
_computing_structure_solution 'SHELXS-97 (Sheldrick, 1990)'
_diffrn_ambient_temperature 130
_diffrn_measured_fraction_theta_full 1.000
_diffrn_measured_fraction_theta_max 1.000
_diffrn_measurement_device_type 'Enraf-Nonius CAD4'
_diffrn_measurement_method Omega-scan
_diffrn_radiation_monochromator graphite
_diffrn_radiation_source 'fine-focus sealed tube'
_diffrn_radiation_type MoK\a
_diffrn_radiation_wavelength 0.71069
_diffrn_reflns_av_R_equivalents 0.0479
_diffrn_reflns_av_sigmaI/netI 0.0488
_diffrn_reflns_limit_h_max 9
_diffrn_reflns_limit_h_min -9
_diffrn_reflns_limit_k_max 9
_diffrn_reflns_limit_k_min -9
_diffrn_reflns_limit_l_max 7
_diffrn_reflns_limit_l_min -7
_diffrn_reflns_number 982
_diffrn_reflns_theta_full 24.84
_diffrn_reflns_theta_max 24.84
_diffrn_reflns_theta_min 3.75
_diffrn_standards_decay_% 5
_diffrn_standards_interval_time '14400 sec'
_diffrn_standards_number 3
_exptl_absorpt_coefficient_mu 1.602
_exptl_absorpt_correction_T_max 0.91
_exptl_absorpt_correction_T_min 0.73
_exptl_absorpt_correction_type psi-scan
_exptl_crystal_colour turquoise
_exptl_crystal_density_diffrn 1.485
_exptl_crystal_density_method 'not measured'
_exptl_crystal_description needles
_exptl_crystal_F_000 174
_exptl_crystal_size_max 0.5
_exptl_crystal_size_mid 0.1
_exptl_crystal_size_min 0.1
_refine_diff_density_max 0.300
_refine_diff_density_min -0.294
_refine_diff_density_rms 0.072
_refine_ls_abs_structure_details 'Flack H D (1983), Acta Cryst. A39, 876-881'
_refine_ls_abs_structure_Flack -0.3(6)
_refine_ls_extinction_method none
_refine_ls_goodness_of_fit_ref 1.111
_refine_ls_hydrogen_treatment mixed
_refine_ls_matrix_type full
_refine_ls_number_parameters 25
_refine_ls_number_reflns 340
_refine_ls_number_restraints 0
_refine_ls_restrained_S_all 1.111
_refine_ls_R_factor_all 0.0253
_refine_ls_R_factor_gt 0.0253
_refine_ls_shift/su_max 1.293
_refine_ls_shift/su_mean 0.053
_refine_ls_structure_factor_coef Fsqd
_refine_ls_weighting_details 'calc w=1/[\s^2^(Fo^2^)+(0.0148P)^2^+0.0000P] where P=(Fo^2^+2Fc^2^)/3'
_refine_ls_weighting_scheme calc
_refine_ls_wR_factor_gt 0.0446
_refine_ls_wR_factor_ref 0.0446
_reflns_number_gt 340
_reflns_number_total 340
_reflns_threshold_expression >2sigma(I)
_cod_data_source_file b000987nsup1.cif
_cod_data_source_block mome5
_cod_depositor_comments
;
The following automatic conversions were performed:

'_exptl_absorpt_correction_type' value 'Psi-scan' changed to
'psi-scan' according to
/home/saulius/struct/CIF-dictionaries/cif_core.dic dictionary named
'cif_core.dic' version 2.4.2 from 2011-04-26.

Automatic conversion script
Id: cif_fix_values 1891 2012-01-12 08:04:46Z andrius 
;
_cod_database_code 7110877

loop_
_symmetry_equiv_pos_as_xyz
'x, y, z'
'-x, -y, z'
'-y, x, z'
'y, -x, z'
'x+1/2, y+1/2, z+1/2'
'-x+1/2, -y+1/2, z+1/2'
'-y+1/2, x+1/2, z+1/2'
'y+1/2, -x+1/2, z+1/2'

loop_
_atom_site_label
_atom_site_type_symbol
_atom_site_fract_x
_atom_site_fract_y
_atom_site_fract_z
_atom_site_U_iso_or_equiv
_atom_site_adp_type
_atom_site_occupancy
_atom_site_symmetry_multiplicity
_atom_site_calc_flag
_atom_site_refinement_flags
Mo1 Mo 0.0000 1.0000 1.0000 0.0202(2) Uani 1 4 d S
C1 C -0.027(3) 0.7487(8) 1.1280(10) 0.050(5) Uani 1 1 d G
H1A H 0.0842 0.6909 1.1268 0.061(13) Uiso 1 1 calc R
H1B H -0.1086 0.6827 1.0481 0.061(13) Uiso 1 1 calc R
H1C H -0.0676 0.7581 1.2673 0.061(13) Uiso 1 1 calc R
C2 C 0.0000 1.0000 0.6820(14) 0.034(2) Uani 1 4 d SG
H2A H -0.0444 0.8908 0.6327 0.061(13) Uiso 0.25 1 calc PR
H2B H 0.1167 1.0161 0.6327 0.061(13) Uiso 0.25 1 calc PR
H2C H -0.0723 1.0930 0.6327 0.061(13) Uiso 0.25 1 calc PR

loop_
_atom_site_aniso_label
_atom_site_aniso_U_11
_atom_site_aniso_U_22
_atom_site_aniso_U_33
_atom_site_aniso_U_23
_atom_site_aniso_U_13
_atom_site_aniso_U_12
Mo1 0.0202(2) 0.0202(2) 0.0202(3) 0.000 0.000 0.000
C1 0.078(15) 0.028(3) 0.045(3) 0.007(3) 0.009(7) -0.006(6)
C2 0.041(3) 0.041(3) 0.021(5) 0.000 0.000 0.000

loop_
_atom_type_symbol
_atom_type_description
_atom_type_scat_dispersion_real
_atom_type_scat_dispersion_imag
_atom_type_scat_source
Mo Mo -1.6832 0.6857 'International Tables Vol C Tables 4.2.6.8 and 6.1.1.4'
C C 0.0033 0.0016 'International Tables Vol C Tables 4.2.6.8 and 6.1.1.4'
H H 0.0000 0.0000 'International Tables Vol C Tables 4.2.6.8 and 6.1.1.4'

loop_
_geom_angle_atom_site_label_1
_geom_angle_atom_site_label_2
_geom_angle_atom_site_label_3
_geom_angle
_geom_angle_site_symmetry_1
_geom_angle_site_symmetry_3
C2 Mo1 C1 113.17(18) . .
C2 Mo1 C1 113.17(18) . 3_665
C1 Mo1 C1 81.09(14) . 3_665
C2 Mo1 C1 113.17(18) . 4_465
C1 Mo1 C1 81.09(14) . 4_465
C1 Mo1 C1 133.7(4) 3_665 4_465
C2 Mo1 C1 113.17(18) . 2_575
C1 Mo1 C1 133.7(4) . 2_575
C1 Mo1 C1 81.09(13) 3_665 2_575
C1 Mo1 C1 81.09(13) 4_465 2_575
Mo1 C1 H1A 109.5 . .
Mo1 C1 H1B 109.5 . .
H1A C1 H1B 109.5 . .
Mo1 C1 H1C 109.5 . .
H1A C1 H1C 109.5 . .
H1B C1 H1C 109.5 . .
Mo1 C2 H2A 109.9 . .
Mo1 C2 H2B 109.9 . .
H2A C2 H2B 109.0 . .
Mo1 C2 H2C 109.9 . .
H2A C2 H2C 109.0 . .
H2B C2 H2C 109.0 . .

loop_
_geom_bond_atom_site_label_1
_geom_bond_atom_site_label_2
_geom_bond_distance
_geom_bond_site_symmetry_2
Mo1 C2 2.064(9) .
Mo1 C1 2.111(7) .
Mo1 C1 2.111(7) 3_665
Mo1 C1 2.111(7) 4_465
Mo1 C1 2.111(7) 2_575
C1 H1A 0.9600 .
C1 H1B 0.9600 .
C1 H1C 0.9600 .
C2 H2A 0.9665 .
C2 H2B 0.9665 .
C2 H2C 0.9665 .
